data_2231441
loop_
_publ_author_name
'Dhahagani, K.'
'Manvizhi, K.'
'Chakkaravarthi, G.'
'Anbalagan, G.'
'Rajagopal, G.'

_publ_section_title
;
 5-Methoxy-2-{[4-(morpholin-4-yl)phenyl]iminomethyl}phenol
;
_journal_coeditor_code BT5628
_journal_issue 9
_journal_name_full 'Acta Crystallographica Section E'
_journal_page_first o2501
_journal_paper_doi 10.1107/S1600536811034659
_journal_volume 67
_journal_year 2011
_chemical_formula_iupac 'C18 H20 N2 O3'
_chemical_formula_moiety 'C18 H20 N2 O3'
_chemical_formula_sum 'C18 H20 N2 O3'
_chemical_formula_weight 312.36
_chemical_name_systematic
;
5-Methoxy-2-{[4-(morpholin-4-yl)phenyl]iminomethyl}phenol
;
_space_group_IT_number 14
_symmetry_cell_setting monoclinic
_symmetry_space_group_name_Hall '-P 2yn'
_symmetry_space_group_name_H-M 'P 1 21/n 1'
_atom_sites_solution_hydrogens geom
_atom_sites_solution_primary direct
_atom_sites_solution_secondary difmap
_audit_creation_method SHELXL-97
_cell_angle_alpha 90.00
_cell_angle_beta 97.446(6)
_cell_angle_gamma 90.00
_cell_formula_units_Z 4
_cell_length_a 10.623(6)
_cell_length_b 9.106(5)
_cell_length_c 16.640(5)
_cell_measurement_reflns_used 4380
_cell_measurement_temperature 295(2)
_cell_measurement_theta_max 30.6
_cell_measurement_theta_min 2.5
_cell_volume 1596.1(13)
_computing_cell_refinement 'SAINT (Bruker, 2004)'
_computing_data_collection 'APEX2 (Bruker, 2004)'
_computing_data_reduction 'SAINT (Bruker, 2004)'
_computing_molecular_graphics 'PLATON (Spek, 2009)'
_computing_publication_material 'SHELXL97 (Sheldrick, 2008)'
_computing_structure_refinement 'SHELXL97 (Sheldrick, 2008)'
_computing_structure_solution 'SHELXS97 (Sheldrick, 2008)'
_diffrn_ambient_temperature 295(2)
_diffrn_measured_fraction_theta_full 0.997
_diffrn_measured_fraction_theta_max 0.997
_diffrn_measurement_device_type 'Bruker Kappa APEXII'
_diffrn_measurement_method '\w and \f'
_diffrn_radiation_monochromator graphite
_diffrn_radiation_source 'fine-focus sealed tube'
_diffrn_radiation_type MoK\a
_diffrn_radiation_wavelength 0.71073
_diffrn_reflns_av_R_equivalents 0.0314
_diffrn_reflns_av_sigmaI/netI 0.0358
_diffrn_reflns_limit_h_max 15
_diffrn_reflns_limit_h_min -9
_diffrn_reflns_limit_k_max 12
_diffrn_reflns_limit_k_min -12
_diffrn_reflns_limit_l_max 23
_diffrn_reflns_limit_l_min -23
_diffrn_reflns_number 21296
_diffrn_reflns_theta_full 30.71
_diffrn_reflns_theta_max 30.71
_diffrn_reflns_theta_min 2.15
_diffrn_standards_interval_time 0
_diffrn_standards_number 0
_exptl_absorpt_coefficient_mu 0.089
_exptl_absorpt_correction_T_max 0.9824
_exptl_absorpt_correction_T_min 0.9754
_exptl_absorpt_correction_type multi-scan
_exptl_absorpt_process_details '(SADABS; Sheldrick, 1996)'
_exptl_crystal_colour colourless
_exptl_crystal_density_diffrn 1.300
_exptl_crystal_density_method 'not measured'
_exptl_crystal_description block
_exptl_crystal_F_000 664
_exptl_crystal_size_max 0.28
_exptl_crystal_size_mid 0.24
_exptl_crystal_size_min 0.20
_refine_diff_density_max 0.287
_refine_diff_density_min -0.267
_refine_ls_extinction_method none
_refine_ls_goodness_of_fit_ref 1.050
_refine_ls_hydrogen_treatment constr
_refine_ls_matrix_type full
_refine_ls_number_parameters 210
_refine_ls_number_reflns 4941
_refine_ls_number_restraints 0
_refine_ls_restrained_S_all 1.050
_refine_ls_R_factor_all 0.1185
_refine_ls_R_factor_gt 0.0655
_refine_ls_shift/su_max 0.000
_refine_ls_shift/su_mean 0.000
_refine_ls_structure_factor_coef Fsqd
_refine_ls_weighting_details 'calc w=1/[\s^2^(Fo^2^)+(0.0890P)^2^+0.3452P] where P=(Fo^2^+2Fc^2^)/3'
_refine_ls_weighting_scheme calc
_refine_ls_wR_factor_gt 0.1706
_refine_ls_wR_factor_ref 0.2036
_reflns_number_gt 2761
_reflns_number_total 4941
_reflns_threshold_expression I>2\s(I)
_cod_data_source_file bt5628.cif
_cod_data_source_block I
_cod_original_cell_volume 1596.2(13)
_cod_original_sg_symbol_H-M 'P 21/n'
_cod_database_code 2231441
_cod_database_fobs_code 2231441

loop_
_symmetry_equiv_pos_as_xyz
'x, y, z'
'-x+1/2, y+1/2, -z+1/2'
'-x, -y, -z'
'x-1/2, -y-1/2, z-1/2'

loop_
_atom_site_type_symbol
_atom_site_label
_atom_site_fract_x
_atom_site_fract_y
_atom_site_fract_z
_atom_site_U_iso_or_equiv
_atom_site_adp_type
_atom_site_calc_flag
_atom_site_refinement_flags
_atom_site_occupancy
_atom_site_symmetry_multiplicity
C C1 0.4258(2) 0.3507(4) 0.86902(17) 0.0858(8) Uani d . 1 1
H H1A 0.3592 0.4221 0.8539 0.103 Uiso calc R 1 1
H H1B 0.3974 0.2575 0.8448 0.103 Uiso calc R 1 1
C C2 0.5421(2) 0.3978(3) 0.83441(17) 0.0756(7) Uani d . 1 1
H H2A 0.5265 0.3921 0.7758 0.091 Uiso calc R 1 1
H H2B 0.5609 0.4993 0.8491 0.091 Uiso calc R 1 1
C C3 0.6624(2) 0.2790(4) 0.94823(13) 0.0993(11) Uani d . 1 1
H H3A 0.6977 0.3649 0.9774 0.119 Uiso calc R 1 1
H H3B 0.7214 0.1985 0.9605 0.119 Uiso calc R 1 1
C C4 0.5395(2) 0.2410(4) 0.97652(15) 0.1022(11) Uani d . 1 1
H H4A 0.5149 0.1435 0.9570 0.123 Uiso calc R 1 1
H H4B 0.5519 0.2374 1.0353 0.123 Uiso calc R 1 1
C C5 0.75890(16) 0.31894(19) 0.82520(9) 0.0409(4) Uani d . 1 1
C C6 0.76084(19) 0.3993(2) 0.75393(12) 0.0559(5) Uani d . 1 1
H H6 0.6885 0.4501 0.7320 0.067 Uiso calc R 1 1
C C7 0.86803(19) 0.4047(2) 0.71547(11) 0.0549(5) Uani d . 1 1
H H7 0.8667 0.4599 0.6683 0.066 Uiso calc R 1 1
C C8 0.97710(16) 0.33047(18) 0.74518(9) 0.0396(4) Uani d . 1 1
C C9 0.97771(17) 0.2539(2) 0.81688(10) 0.0472(4) Uani d . 1 1
H H9 1.0510 0.2051 0.8390 0.057 Uiso calc R 1 1
C C10 0.87091(18) 0.2490(2) 0.85609(10) 0.0482(4) Uani d . 1 1
H H10 0.8741 0.1974 0.9045 0.058 Uiso calc R 1 1
C C11 1.16925(16) 0.24530(19) 0.70644(10) 0.0421(4) Uani d . 1 1
H H11 1.1595 0.1603 0.7360 0.051 Uiso calc R 1 1
C C12 1.28060(16) 0.26119(18) 0.66578(9) 0.0393(4) Uani d . 1 1
C C13 1.30539(17) 0.39126(18) 0.62486(10) 0.0402(4) Uani d . 1 1
C C14 1.41223(17) 0.40335(19) 0.58674(10) 0.0450(4) Uani d . 1 1
H H14 1.4284 0.4902 0.5605 0.054 Uiso calc R 1 1
C C15 1.49540(17) 0.2874(2) 0.58729(10) 0.0461(4) Uani d . 1 1
C C16 1.47404(19) 0.1582(2) 0.62718(13) 0.0559(5) Uani d . 1 1
H H16 1.5307 0.0802 0.6280 0.067 Uiso calc R 1 1
C C17 1.36751(19) 0.1477(2) 0.66548(12) 0.0532(5) Uani d . 1 1
H H17 1.3530 0.0609 0.6923 0.064 Uiso calc R 1 1
C C18 1.6838(2) 0.1948(3) 0.54114(18) 0.0868(8) Uani d . 1 1
H H18A 1.7226 0.1680 0.5944 0.130 Uiso calc R 1 1
H H18B 1.7482 0.2261 0.5094 0.130 Uiso calc R 1 1
H H18C 1.6397 0.1117 0.5157 0.130 Uiso calc R 1 1
N N1 0.64900(14) 0.30818(19) 0.86311(8) 0.0491(4) Uani d . 1 1
N N2 1.08397(14) 0.34434(16) 0.70305(8) 0.0420(3) Uani d . 1 1
O O1 0.44192(16) 0.3353(2) 0.95242(11) 0.0846(6) Uani d . 1 1
O O2 1.22521(14) 0.50605(14) 0.62211(9) 0.0607(4) Uani d . 1 1
H H2 1.1635 0.4839 0.6445 0.091 Uiso calc R 1 1
O O3 1.59655(14) 0.31149(17) 0.54691(9) 0.0650(4) Uani d . 1 1

loop_
_atom_site_aniso_label
_atom_site_aniso_U_11
_atom_site_aniso_U_22
_atom_site_aniso_U_33
_atom_site_aniso_U_12
_atom_site_aniso_U_13
_atom_site_aniso_U_23
C1 0.0467(13) 0.118(2) 0.0978(19) 0.0095(14) 0.0282(13) 0.0384(16)
C2 0.0460(12) 0.0875(17) 0.0984(18) 0.0089(12) 0.0296(12) 0.0292(14)
C3 0.0464(13) 0.211(4) 0.0423(11) -0.0168(18) 0.0123(9) 0.0158(15)
C4 0.0513(14) 0.204(4) 0.0542(13) 0.0027(19) 0.0187(11) 0.0345(17)
C5 0.0358(9) 0.0504(10) 0.0378(8) -0.0008(7) 0.0096(7) 0.0001(7)
C6 0.0391(10) 0.0789(14) 0.0515(10) 0.0145(9) 0.0124(8) 0.0206(9)
C7 0.0457(11) 0.0742(13) 0.0474(9) 0.0086(9) 0.0165(8) 0.0204(9)
C8 0.0379(9) 0.0430(9) 0.0400(8) -0.0018(7) 0.0131(7) -0.0021(6)
C9 0.0398(9) 0.0576(11) 0.0457(9) 0.0105(8) 0.0118(7) 0.0082(8)
C10 0.0458(10) 0.0589(11) 0.0422(8) 0.0064(9) 0.0142(8) 0.0119(8)
C11 0.0431(10) 0.0409(9) 0.0443(8) -0.0020(8) 0.0131(7) 0.0012(7)
C12 0.0381(9) 0.0408(9) 0.0407(8) 0.0013(7) 0.0119(7) 0.0012(6)
C13 0.0420(10) 0.0385(8) 0.0415(8) 0.0030(7) 0.0112(7) -0.0010(6)
C14 0.0479(11) 0.0416(9) 0.0483(9) -0.0017(8) 0.0169(8) 0.0034(7)
C15 0.0383(9) 0.0576(11) 0.0454(9) 0.0020(8) 0.0161(7) 0.0031(8)
C16 0.0473(11) 0.0549(11) 0.0693(12) 0.0179(9) 0.0218(9) 0.0137(9)
C17 0.0519(11) 0.0478(10) 0.0640(11) 0.0099(9) 0.0228(9) 0.0160(8)
C18 0.0587(15) 0.106(2) 0.105(2) 0.0246(14) 0.0441(14) 0.0078(16)
N1 0.0366(8) 0.0714(11) 0.0413(7) 0.0044(7) 0.0120(6) 0.0086(7)
N2 0.0387(8) 0.0472(8) 0.0425(7) 0.0013(6) 0.0141(6) -0.0004(6)
O1 0.0549(10) 0.1205(15) 0.0859(12) -0.0139(10) 0.0373(9) -0.0139(10)
O2 0.0624(9) 0.0448(7) 0.0820(10) 0.0152(7) 0.0362(8) 0.0122(6)
O3 0.0515(8) 0.0765(10) 0.0743(9) 0.0092(7) 0.0351(7) 0.0138(7)

loop_
_atom_type_symbol
_atom_type_description
_atom_type_scat_dispersion_real
_atom_type_scat_dispersion_imag
_atom_type_scat_source
C C 0.0033 0.0016 'International Tables Vol C Tables 4.2.6.8 and 6.1.1.4'
H H 0.0000 0.0000 'International Tables Vol C Tables 4.2.6.8 and 6.1.1.4'
N N 0.0061 0.0033 'International Tables Vol C Tables 4.2.6.8 and 6.1.1.4'
O O 0.0106 0.0060 'International Tables Vol C Tables 4.2.6.8 and 6.1.1.4'

loop_
_geom_angle_atom_site_label_1
_geom_angle_atom_site_label_2
_geom_angle_atom_site_label_3
_geom_angle
O1 C1 C2 114.5(2)
O1 C1 H1A 108.6
C2 C1 H1A 108.6
O1 C1 H1B 108.6
C2 C1 H1B 108.6
H1A C1 H1B 107.6
N1 C2 C1 111.6(2)
N1 C2 H2A 109.3
C1 C2 H2A 109.3
N1 C2 H2B 109.3
C1 C2 H2B 109.3
H2A C2 H2B 108.0
N1 C3 C4 112.25(18)
N1 C3 H3A 109.2
C4 C3 H3A 109.2
N1 C3 H3B 109.2
C4 C3 H3B 109.2
H3A C3 H3B 107.9
O1 C4 C3 115.2(3)
O1 C4 H4A 108.5
C3 C4 H4A 108.5
O1 C4 H4B 108.5
C3 C4 H4B 108.5
H4A C4 H4B 107.5
C10 C5 C6 116.66(16)
C10 C5 N1 121.72(15)
C6 C5 N1 121.62(16)
C7 C6 C5 121.18(17)
C7 C6 H6 119.4
C5 C6 H6 119.4
C8 C7 C6 121.55(17)
C8 C7 H7 119.2
C6 C7 H7 119.2
C7 C8 C9 117.88(16)
C7 C8 N2 118.04(15)
C9 C8 N2 123.97(16)
C10 C9 C8 120.83(16)
C10 C9 H9 119.6
C8 C9 H9 119.6
C9 C10 C5 121.83(16)
C9 C10 H10 119.1
C5 C10 H10 119.1
N2 C11 C12 121.94(16)
N2 C11 H11 119.0
C12 C11 H11 119.0
C17 C12 C13 117.33(16)
C17 C12 C11 120.88(16)
C13 C12 C11 121.79(15)
O2 C13 C14 118.62(15)
O2 C13 C12 120.85(16)
C14 C13 C12 120.53(15)
C13 C14 C15 120.22(16)
C13 C14 H14 119.9
C15 C14 H14 119.9
O3 C15 C14 114.92(16)
O3 C15 C16 124.38(17)
C14 C15 C16 120.70(17)
C17 C16 C15 118.59(17)
C17 C16 H16 120.7
C15 C16 H16 120.7
C16 C17 C12 122.63(17)
C16 C17 H17 118.7
C12 C17 H17 118.7
O3 C18 H18A 109.5
O3 C18 H18B 109.5
H18A C18 H18B 109.5
O3 C18 H18C 109.5
H18A C18 H18C 109.5
H18B C18 H18C 109.5
C5 N1 C2 118.82(16)
C5 N1 C3 118.53(16)
C2 N1 C3 114.18(19)
C11 N2 C8 121.75(15)
C4 O1 C1 110.42(19)
C13 O2 H2 109.5
C15 O3 C18 118.55(17)

loop_
_geom_bond_atom_site_label_1
_geom_bond_atom_site_label_2
_geom_bond_distance
C1 O1 1.383(3)
C1 C2 1.492(3)
C1 H1A 0.9700
C1 H1B 0.9700
C2 N1 1.430(3)
C2 H2A 0.9700
C2 H2B 0.9700
C3 N1 1.430(3)
C3 C4 1.485(3)
C3 H3A 0.9700
C3 H3B 0.9700
C4 O1 1.365(3)
C4 H4A 0.9700
C4 H4B 0.9700
C5 C10 1.388(2)
C5 C6 1.396(2)
C5 N1 1.400(2)
C6 C7 1.378(3)
C6 H6 0.9300
C7 C8 1.377(3)
C7 H7 0.9300
C8 C9 1.381(2)
C8 N2 1.415(2)
C9 C10 1.381(2)
C9 H9 0.9300
C10 H10 0.9300
C11 N2 1.274(2)
C11 C12 1.444(2)
C11 H11 0.9300
C12 C17 1.386(2)
C12 C13 1.408(2)
C13 O2 1.345(2)
C13 C14 1.374(2)
C14 C15 1.376(3)
C14 H14 0.9300
C15 O3 1.357(2)
C15 C16 1.384(3)
C16 C17 1.372(3)
C16 H16 0.9300
C17 H17 0.9300
C18 O3 1.421(3)
C18 H18A 0.9600
C18 H18B 0.9600
C18 H18C 0.9600
O2 H2 0.8200

loop_
_geom_hbond_atom_site_label_D
_geom_hbond_atom_site_label_H
_geom_hbond_atom_site_label_A
_geom_hbond_site_symmetry_A
_geom_hbond_distance_DH
_geom_hbond_distance_HA
_geom_hbond_distance_DA
_geom_hbond_angle_DHA
_geom_hbond_publ_flag
O2 H2 N2 . 0.82 1.87 2.600(2) 148 y
C14 H14 O3 3_866 0.93 2.53 3.412(3) 158 y
C18 H18B O1 4_765 0.96 2.44 3.289(3) 148 y
C2 H2A Cg3 1_455 0.97 2.92 3.799(4) 152 y
C16 H16 Cg2 2_746 0.93 2.86 3.663(3) 146 y

loop_
_geom_torsion_atom_site_label_1
_geom_torsion_atom_site_label_2
_geom_torsion_atom_site_label_3
_geom_torsion_atom_site_label_4
_geom_torsion
O1 C1 C2 N1 50.7(3)
N1 C3 C4 O1 -49.6(4)
C10 C5 C6 C7 1.8(3)
N1 C5 C6 C7 -177.56(19)
C5 C6 C7 C8 0.5(3)
C6 C7 C8 C9 -2.3(3)
C6 C7 C8 N2 -178.64(18)
C7 C8 C9 C10 1.8(3)
N2 C8 C9 C10 177.85(17)
C8 C9 C10 C5 0.6(3)
C6 C5 C10 C9 -2.3(3)
N1 C5 C10 C9 177.01(17)
N2 C11 C12 C17 -175.33(17)
N2 C11 C12 C13 4.5(3)
C17 C12 C13 O2 179.68(17)
C11 C12 C13 O2 -0.2(3)
C17 C12 C13 C14 -0.2(3)
C11 C12 C13 C14 179.93(16)
O2 C13 C14 C15 -179.05(17)
C12 C13 C14 C15 0.9(3)
C13 C14 C15 O3 179.24(16)
C13 C14 C15 C16 -1.1(3)
O3 C15 C16 C17 -179.70(19)
C14 C15 C16 C17 0.6(3)
C15 C16 C17 C12 0.0(3)
C13 C12 C17 C16 -0.2(3)
C11 C12 C17 C16 179.64(19)
C10 C5 N1 C2 171.9(2)
C6 C5 N1 C2 -8.8(3)
C10 C5 N1 C3 25.7(3)
C6 C5 N1 C3 -155.0(2)
C1 C2 N1 C5 167.9(2)
C1 C2 N1 C3 -44.4(3)
C4 C3 N1 C5 -168.5(3)
C4 C3 N1 C2 43.8(4)
C12 C11 N2 C8 -177.88(15)
C7 C8 N2 C11 -154.33(18)
C9 C8 N2 C11 29.6(3)
C3 C4 O1 C1 54.7(4)
C2 C1 O1 C4 -55.3(3)
C14 C15 O3 C18 -177.0(2)
C16 C15 O3 C18 3.3(3)

loop_
_cod_related_entry_id
_cod_related_entry_database
_cod_related_entry_code
1 ChemSpider 30656915
